data_7101667
loop_
_publ_author_name
'Stallinger, Silvia'
'Reitsamer, Christian'
'Schuh, Walter'
'Kopacka, Holger'
'Wurst, Klaus'
'Peringer, Paul'

_publ_section_title
;
 Novel route to carbodiphosphoranes producing a new P,C,P pincer
 carbene ligand.
;
_journal_issue 5
_journal_name_full 'Chemical communications (Cambridge, England)'
_journal_page_first 510
_journal_page_last 512
_journal_paper_doi 10.1039/b609723e
_journal_year 2007
_chemical_formula_sum 'C69.5 H68 Cl2 O P4 Pd'
_chemical_formula_weight 1220.42
_chemical_name_systematic
;
?
;
_space_group_IT_number 2
_symmetry_cell_setting triclinic
_symmetry_space_group_name_Hall '-P 1'
_symmetry_space_group_name_H-M 'P -1'
_atom_sites_solution_hydrogens geom
_atom_sites_solution_primary direct
_atom_sites_solution_secondary difmap
_audit_creation_method SHELXL-97
_cell_angle_alpha 84.068(1)
_cell_angle_beta 82.649(1)
_cell_angle_gamma 89.914(1)
_cell_formula_units_Z 2
_cell_length_a 10.2001(2)
_cell_length_b 12.4004(2)
_cell_length_c 24.4161(4)
_cell_measurement_reflns_used 31104
_cell_measurement_temperature 233(2)
_cell_measurement_theta_max 27.0
_cell_measurement_theta_min 1.0
_cell_volume 3046.28(9)
_computing_data_collection COLLECT
_computing_data_reduction 'DENZO and SCALEPACK'
_computing_structure_refinement 'SHELXL-97 (Sheldrick, 1997)'
_computing_structure_solution 'SHELXS-97 (Sheldrick, 1990)'
_diffrn_ambient_temperature 233(2)
_diffrn_measured_fraction_theta_full 0.982
_diffrn_measured_fraction_theta_max 0.982
_diffrn_measurement_device_type 'Nonius KappaCCD'
_diffrn_measurement_method 'phi- and omega-scans'
_diffrn_radiation_monochromator graphite
_diffrn_radiation_source 'fine-focus sealed tube'
_diffrn_radiation_type MoK\a
_diffrn_radiation_wavelength 0.71073
_diffrn_reflns_av_R_equivalents 0.0193
_diffrn_reflns_av_sigmaI/netI 0.0367
_diffrn_reflns_limit_h_max 11
_diffrn_reflns_limit_h_min -12
_diffrn_reflns_limit_k_max 15
_diffrn_reflns_limit_k_min -13
_diffrn_reflns_limit_l_max 30
_diffrn_reflns_limit_l_min -26
_diffrn_reflns_number 17938
_diffrn_reflns_theta_full 26.50
_diffrn_reflns_theta_max 26.50
_diffrn_reflns_theta_min 1.78
_diffrn_standards_number 0
_exptl_absorpt_coefficient_mu 0.540
_exptl_absorpt_correction_type none
_exptl_crystal_colour yellow
_exptl_crystal_density_diffrn 1.331
_exptl_crystal_density_method 'not measured'
_exptl_crystal_description prism
_exptl_crystal_F_000 1266
_exptl_crystal_size_max 0.39
_exptl_crystal_size_mid 0.14
_exptl_crystal_size_min 0.11
_refine_diff_density_max 0.619
_refine_diff_density_min -0.726
_refine_diff_density_rms 0.063
_refine_ls_extinction_method none
_refine_ls_goodness_of_fit_ref 1.036
_refine_ls_hydrogen_treatment 'mixed; refined with bond reastraint at O1'
_refine_ls_matrix_type full
_refine_ls_number_parameters 702
_refine_ls_number_reflns 12411
_refine_ls_number_restraints 24
_refine_ls_restrained_S_all 1.049
_refine_ls_R_factor_all 0.0511
_refine_ls_R_factor_gt 0.0411
_refine_ls_shift/su_max 0.007
_refine_ls_shift/su_mean 0.000
_refine_ls_structure_factor_coef Fsqd
_refine_ls_weighting_details 'calc w=1/[\s^2^(Fo^2^)+(0.0503P)^2^+2.6218P] where P=(Fo^2^+2Fc^2^)/3'
_refine_ls_weighting_scheme calc
_refine_ls_wR_factor_gt 0.1042
_refine_ls_wR_factor_ref 0.1098
_reflns_number_gt 10607
_reflns_number_total 12411
_reflns_threshold_expression >2sigma(I)
_cod_data_source_file b609723e.txt
_cod_data_source_block p143
_cod_original_sg_symbol_H-M P-1
_cod_original_formula_sum 'C69.50 H68 Cl2 O P4 Pd'
_cod_database_code 7101667

loop_
_symmetry_equiv_pos_as_xyz
'x, y, z'
'-x, -y, -z'

loop_
_atom_site_label
_atom_site_type_symbol
_atom_site_fract_x
_atom_site_fract_y
_atom_site_fract_z
_atom_site_U_iso_or_equiv
_atom_site_adp_type
_atom_site_occupancy
_atom_site_symmetry_multiplicity
_atom_site_calc_flag
_atom_site_refinement_flags
Pd1 Pd 0.23868(2) 0.108171(15) 0.231151(8) 0.03348(7) Uani 1 1 d .
P1 P 0.05864(7) 0.14706(5) 0.29303(3) 0.03461(15) Uani 1 1 d .
P2 P 0.11345(6) -0.07837(5) 0.32213(3) 0.03023(14) Uani 1 1 d .
P3 P 0.26973(6) -0.14967(5) 0.21965(3) 0.02845(14) Uani 1 1 d .
P4 P 0.38813(6) 0.05004(5) 0.16175(3) 0.02939(14) Uani 1 1 d .
Cl1 Cl 0.28942(12) 0.29182(6) 0.20246(4) 0.0790(3) Uani 1 1 d .
Cl2 Cl 0.67223(9) -0.08298(9) 0.27824(4) 0.0701(3) Uani 1 1 d .
O1 O 0.7246(3) -0.0820(3) 0.40156(12) 0.0803(8) Uani 1 1 d D
H1O H 0.710(5) -0.071(4) 0.3677(10) 0.093(16) Uiso 1 1 d D
C1 C 0.2047(2) -0.05329(19) 0.25900(10) 0.0310(5) Uani 1 1 d .
C2 C -0.0205(2) 0.0176(2) 0.32274(11) 0.0364(6) Uani 1 1 d .
H2A H -0.0631 0.0226 0.3607 0.044 Uiso 1 1 calc .
H2B H -0.0870 -0.0037 0.3002 0.044 Uiso 1 1 calc .
C3 C 0.4225(2) -0.09196(19) 0.18197(10) 0.0301(5) Uani 1 1 d .
H3A H 0.4494 -0.1297 0.1491 0.036 Uiso 1 1 calc .
H3B H 0.4934 -0.0978 0.2056 0.036 Uiso 1 1 calc .
C4 C 0.7037(5) -0.1889(4) 0.42452(19) 0.0935(14) Uani 1 1 d .
H4A H 0.7797 -0.2318 0.4128 0.140 Uiso 1 1 calc R
H4B H 0.6255 -0.2178 0.4121 0.140 Uiso 1 1 calc R
H4C H 0.6912 -0.1916 0.4647 0.140 Uiso 1 1 calc R
C5 C 0.5999(4) -0.3519(3) 0.13600(16) 0.0609(9) Uani 1 1 d .
C6 C 0.6181(4) -0.2789(3) 0.08823(17) 0.0684(10) Uani 1 1 d .
H6 H 0.6723 -0.2173 0.0871 0.082 Uiso 1 1 calc .
C7 C 0.5575(5) -0.2961(4) 0.04304(18) 0.0863(14) Uani 1 1 d .
H7 H 0.5697 -0.2458 0.0112 0.104 Uiso 1 1 calc .
C8 C 0.4795(6) -0.3856(5) 0.0437(2) 0.1002(18) Uani 1 1 d .
H8 H 0.4390 -0.3972 0.0123 0.120 Uiso 1 1 calc .
C9 C 0.4601(5) -0.4591(4) 0.0906(3) 0.0918(15) Uani 1 1 d .
H9 H 0.4066 -0.5209 0.0910 0.110 Uiso 1 1 calc .
C10 C 0.5187(4) -0.4423(3) 0.13641(19) 0.0720(11) Uani 1 1 d .
H10 H 0.5040 -0.4920 0.1684 0.086 Uiso 1 1 calc .
C11 C 0.6672(4) -0.3336(4) 0.18514(18) 0.0793(12) Uani 1 1 d .
H11A H 0.7598 -0.3519 0.1779 0.119 Uiso 1 1 calc R
H11B H 0.6258 -0.3789 0.2175 0.119 Uiso 1 1 calc R
H11C H 0.6596 -0.2580 0.1919 0.119 Uiso 1 1 calc R
C101 C -0.0698(3) 0.2291(2) 0.26484(13) 0.0497(8) Uani 1 1 d .
C102 C -0.0418(5) 0.3388(3) 0.2503(2) 0.0875(14) Uani 1 1 d .
H102 H 0.0412 0.3672 0.2546 0.105 Uiso 1 1 calc .
C103 C -0.1359(7) 0.4062(4) 0.2293(3) 0.111(2) Uani 1 1 d .
H103 H -0.1180 0.4807 0.2202 0.133 Uiso 1 1 calc .
C104 C -0.2544(7) 0.3638(4) 0.2220(2) 0.114(2) Uani 1 1 d .
H104 H -0.3171 0.4092 0.2066 0.137 Uiso 1 1 calc .
C105 C -0.2843(5) 0.2557(4) 0.2367(2) 0.0987(18) Uani 1 1 d .
H105 H -0.3677 0.2281 0.2323 0.118 Uiso 1 1 calc .
C106 C -0.1908(4) 0.1877(3) 0.25811(16) 0.0665(11) Uani 1 1 d .
H106 H -0.2103 0.1137 0.2680 0.080 Uiso 1 1 calc .
C107 C 0.0869(3) 0.2133(2) 0.35365(11) 0.0350(6) Uani 1 1 d .
C108 C 0.2126(3) 0.2403(2) 0.36310(13) 0.0438(7) Uani 1 1 d .
H108 H 0.2859 0.2276 0.3372 0.053 Uiso 1 1 calc .
C109 C 0.2301(3) 0.2862(3) 0.41118(15) 0.0568(8) Uani 1 1 d .
H109 H 0.3158 0.3043 0.4178 0.068 Uiso 1 1 calc .
C110 C 0.1234(4) 0.3057(3) 0.44915(14) 0.0580(9) Uani 1 1 d .
H110 H 0.1363 0.3365 0.4817 0.070 Uiso 1 1 calc .
C111 C -0.0016(3) 0.2802(3) 0.43960(14) 0.0570(8) Uani 1 1 d .
H111 H -0.0747 0.2941 0.4654 0.068 Uiso 1 1 calc .
C112 C -0.0203(3) 0.2341(3) 0.39227(13) 0.0486(7) Uani 1 1 d .
H112 H -0.1063 0.2166 0.3859 0.058 Uiso 1 1 calc .
C201 C 0.0461(3) -0.2144(2) 0.33837(12) 0.0378(6) Uani 1 1 d .
C202 C 0.0969(3) -0.2880(2) 0.37708(14) 0.0502(7) Uani 1 1 d .
H202 H 0.1619 -0.2657 0.3977 0.060 Uiso 1 1 calc .
C203 C 0.0507(4) -0.3946(3) 0.38505(18) 0.0671(10) Uani 1 1 d .
H203 H 0.0855 -0.4448 0.4108 0.080 Uiso 1 1 calc .
C204 C -0.0450(4) -0.4270(3) 0.3556(2) 0.0715(11) Uani 1 1 d .
H204 H -0.0750 -0.4995 0.3611 0.086 Uiso 1 1 calc .
C205 C -0.0975(3) -0.3545(3) 0.31817(18) 0.0641(10) Uani 1 1 d .
H205 H -0.1642 -0.3774 0.2986 0.077 Uiso 1 1 calc .
C206 C -0.0528(3) -0.2478(2) 0.30909(14) 0.0473(7) Uani 1 1 d .
H206 H -0.0888 -0.1983 0.2834 0.057 Uiso 1 1 calc .
C207 C 0.1989(3) -0.0514(2) 0.37984(11) 0.0349(6) Uani 1 1 d .
C208 C 0.3335(3) -0.0286(2) 0.37098(12) 0.0391(6) Uani 1 1 d .
H208 H 0.3806 -0.0303 0.3354 0.047 Uiso 1 1 calc .
C209 C 0.3985(3) -0.0034(3) 0.41452(15) 0.0555(8) Uani 1 1 d .
H209 H 0.4899 0.0114 0.4087 0.067 Uiso 1 1 calc .
C210 C 0.3283(4) -0.0002(3) 0.46664(15) 0.0622(9) Uani 1 1 d .
H210 H 0.3720 0.0184 0.4960 0.075 Uiso 1 1 calc .
C211 C 0.1964(4) -0.0238(3) 0.47592(13) 0.0624(9) Uani 1 1 d .
H211 H 0.1500 -0.0223 0.5117 0.075 Uiso 1 1 calc .
C212 C 0.1304(3) -0.0499(3) 0.43279(13) 0.0496(7) Uani 1 1 d .
H212 H 0.0395 -0.0665 0.4393 0.059 Uiso 1 1 calc .
C301 C 0.1708(3) -0.1847(2) 0.16717(11) 0.0348(6) Uani 1 1 d .
C302 C 0.0461(3) -0.1418(2) 0.16618(13) 0.0453(7) Uani 1 1 d .
H302 H 0.0137 -0.0947 0.1924 0.054 Uiso 1 1 calc .
C303 C -0.0316(4) -0.1679(3) 0.12678(17) 0.0632(10) Uani 1 1 d .
H303 H -0.1170 -0.1394 0.1265 0.076 Uiso 1 1 calc .
C304 C 0.0172(4) -0.2359(3) 0.08790(16) 0.0651(10) Uani 1 1 d .
H304 H -0.0353 -0.2532 0.0610 0.078 Uiso 1 1 calc .
C305 C 0.1406(4) -0.2783(3) 0.08800(15) 0.0590(9) Uani 1 1 d .
H305 H 0.1726 -0.3247 0.0614 0.071 Uiso 1 1 calc .
C306 C 0.2189(3) -0.2528(2) 0.12744(13) 0.0467(7) Uani 1 1 d .
H306 H 0.3043 -0.2814 0.1274 0.056 Uiso 1 1 calc .
C307 C 0.3119(3) -0.2765(2) 0.25694(11) 0.0336(5) Uani 1 1 d .
C308 C 0.4076(3) -0.2727(2) 0.29244(13) 0.0445(7) Uani 1 1 d .
H308 H 0.4478 -0.2064 0.2965 0.053 Uiso 1 1 calc .
C309 C 0.4432(3) -0.3675(3) 0.32184(16) 0.0611(9) Uani 1 1 d .
H309 H 0.5080 -0.3653 0.3459 0.073 Uiso 1 1 calc .
C310 C 0.3846(4) -0.4649(3) 0.31612(17) 0.0665(10) Uani 1 1 d .
H310 H 0.4094 -0.5288 0.3362 0.080 Uiso 1 1 calc .
C311 C 0.2901(4) -0.4687(2) 0.28116(17) 0.0628(9) Uani 1 1 d .
H311 H 0.2504 -0.5354 0.2773 0.075 Uiso 1 1 calc .
C312 C 0.2524(3) -0.3746(2) 0.25144(13) 0.0456(7) Uani 1 1 d .
H312 H 0.1871 -0.3774 0.2277 0.055 Uiso 1 1 calc .
C401 C 0.3103(2) 0.0499(2) 0.09855(10) 0.0321(5) Uani 1 1 d .
C402 C 0.2000(3) 0.1116(3) 0.09139(13) 0.0511(8) Uani 1 1 d .
H402 H 0.1662 0.1562 0.1186 0.061 Uiso 1 1 calc .
C403 C 0.1387(3) 0.1081(4) 0.04407(15) 0.0676(11) Uani 1 1 d .
H403 H 0.0639 0.1507 0.0394 0.081 Uiso 1 1 calc .
C404 C 0.1861(3) 0.0434(3) 0.00430(13) 0.0582(9) Uani 1 1 d .
H404 H 0.1430 0.0405 -0.0274 0.070 Uiso 1 1 calc .
C405 C 0.2962(4) -0.0174(3) 0.01050(13) 0.0541(8) Uani 1 1 d .
H405 H 0.3290 -0.0620 -0.0169 0.065 Uiso 1 1 calc .
C406 C 0.3590(3) -0.0134(3) 0.05699(12) 0.0449(7) Uani 1 1 d .
H406 H 0.4359 -0.0540 0.0606 0.054 Uiso 1 1 calc .
C407 C 0.5484(3) 0.1132(2) 0.13652(10) 0.0342(5) Uani 1 1 d .
C408 C 0.6667(3) 0.0624(2) 0.14476(12) 0.0421(6) Uani 1 1 d .
H408 H 0.6663 -0.0067 0.1647 0.051 Uiso 1 1 calc .
C409 C 0.7858(3) 0.1142(3) 0.12343(15) 0.0526(8) Uani 1 1 d .
H409 H 0.8659 0.0795 0.1287 0.063 Uiso 1 1 calc .
C410 C 0.7878(3) 0.2151(3) 0.09497(15) 0.0565(8) Uani 1 1 d .
H410 H 0.8690 0.2489 0.0804 0.068 Uiso 1 1 calc .
C411 C 0.6712(3) 0.2673(3) 0.08754(14) 0.0542(8) Uani 1 1 d .
H411 H 0.6728 0.3374 0.0687 0.065 Uiso 1 1 calc .
C412 C 0.5513(3) 0.2162(2) 0.10791(13) 0.0450(7) Uani 1 1 d .
H412 H 0.4717 0.2514 0.1023 0.054 Uiso 1 1 calc .
C12 C 0.3446(9) -0.4039(8) 0.5328(4) 0.086(3) Uiso 0.50 1 d PD
C13 C 0.3755(11) -0.2932(8) 0.5159(5) 0.075(3) Uiso 0.50 1 d PD
C14 C 0.3920(11) -0.2253(9) 0.5588(5) 0.096(3) Uiso 0.50 1 d PD
C15 C 0.3931(13) -0.2556(9) 0.6125(5) 0.095(4) Uiso 0.50 1 d PD
C16 C 0.3639(11) -0.3734(9) 0.6296(5) 0.097(3) Uiso 0.50 1 d PD
C17 C 0.3458(10) -0.4259(8) 0.5911(4) 0.069(3) Uiso 0.50 1 d PD
C18 C 0.3234(12) -0.4782(10) 0.4934(5) 0.105(3) Uiso 0.50 1 d PD
C12A C 0.3737(9) -0.3315(7) 0.5756(4) 0.077(2) Uiso 0.50 1 d PD
C13A C 0.3420(10) -0.4521(7) 0.5769(4) 0.071(3) Uiso 0.50 1 d PD
C14A C 0.3261(12) -0.4942(10) 0.5318(5) 0.106(3) Uiso 0.50 1 d PD
C15A C 0.3396(11) -0.4225(9) 0.4781(4) 0.089(3) Uiso 0.50 1 d PD
C16A C 0.3705(10) -0.3195(8) 0.4809(5) 0.089(3) Uiso 0.50 1 d PD
C17A C 0.3860(14) -0.2673(12) 0.5275(5) 0.096(4) Uiso 0.50 1 d PD
C18A C 0.3870(15) -0.2902(12) 0.6288(5) 0.113(5) Uiso 0.50 1 d PD
C19 C 0.0377(13) -0.5411(10) 0.0494(6) 0.097(3) Uiso 0.50 1 d PD
C20 C 0.1351(10) -0.5472(9) 0.0007(6) 0.080(3) Uiso 0.50 1 d PD
C21 C 0.0758(11) -0.4974(9) -0.0493(6) 0.075(2) Uiso 0.50 1 d PD
C22 C 0.033(3) -0.561(3) 0.1032(7) 0.139(11) Uiso 0.25 1 d PD
C19A C 0.052(2) -0.5310(19) 0.0185(12) 0.092(6) Uiso 0.25 1 d P
C20A C 0.1034(10) -0.5220(8) -0.0255(6) 0.067(2) Uiso 0.50 1 d P
C21B C 0.1397(17) -0.5735(15) 0.0335(10) 0.071(4) Uiso 0.25 1 d P
C21A C 0.048(2) -0.4761(16) -0.0727(9) 0.071(5) Uiso 0.25 1 d P
C22A C 0.0910(16) -0.5783(13) 0.0774(8) 0.129(4) Uiso 0.50 1 d P

loop_
_atom_site_aniso_label
_atom_site_aniso_U_11
_atom_site_aniso_U_22
_atom_site_aniso_U_33
_atom_site_aniso_U_23
_atom_site_aniso_U_13
_atom_site_aniso_U_12
Pd1 0.04680(13) 0.02381(11) 0.02929(11) -0.00622(7) -0.00012(8) 0.00211(8)
P1 0.0409(4) 0.0301(3) 0.0341(4) -0.0086(3) -0.0054(3) 0.0078(3)
P2 0.0296(3) 0.0276(3) 0.0337(3) -0.0049(3) -0.0034(3) 0.0002(2)
P3 0.0310(3) 0.0239(3) 0.0319(3) -0.0063(2) -0.0072(3) 0.0015(2)
P4 0.0350(3) 0.0274(3) 0.0261(3) -0.0050(2) -0.0033(3) 0.0015(2)
Cl1 0.1253(9) 0.0260(4) 0.0746(6) -0.0070(4) 0.0311(6) -0.0052(4)
Cl2 0.0592(5) 0.0880(7) 0.0664(6) 0.0091(5) -0.0337(4) -0.0214(5)
O1 0.0781(19) 0.110(2) 0.0518(17) -0.0104(16) -0.0013(14) -0.0151(16)
C1 0.0384(13) 0.0219(11) 0.0328(13) -0.0053(9) -0.0028(10) 0.0003(10)
C2 0.0297(12) 0.0388(14) 0.0418(15) -0.0084(11) -0.0057(11) 0.0036(10)
C3 0.0319(12) 0.0283(12) 0.0303(13) -0.0037(10) -0.0048(10) 0.0015(10)
C4 0.112(4) 0.098(4) 0.062(3) -0.004(2) 0.016(3) 0.001(3)
C5 0.059(2) 0.060(2) 0.065(2) -0.0127(17) -0.0052(17) 0.0269(17)
C6 0.067(2) 0.067(2) 0.069(3) -0.0086(19) 0.0020(19) 0.0174(19)
C7 0.101(3) 0.097(4) 0.062(3) -0.016(2) -0.005(2) 0.037(3)
C8 0.120(4) 0.103(4) 0.093(4) -0.050(3) -0.045(3) 0.055(3)
C9 0.084(3) 0.067(3) 0.137(5) -0.037(3) -0.038(3) 0.028(2)
C10 0.065(2) 0.055(2) 0.094(3) -0.002(2) -0.009(2) 0.0194(18)
C11 0.077(3) 0.083(3) 0.082(3) -0.018(2) -0.017(2) 0.021(2)
C101 0.070(2) 0.0443(17) 0.0416(16) -0.0181(13) -0.0224(15) 0.0239(15)
C102 0.106(3) 0.048(2) 0.114(4) 0.000(2) -0.041(3) 0.023(2)
C103 0.157(5) 0.058(3) 0.132(5) -0.011(3) -0.073(4) 0.046(3)
C104 0.168(5) 0.092(4) 0.110(4) -0.049(3) -0.097(4) 0.083(4)
C105 0.115(4) 0.095(3) 0.114(4) -0.058(3) -0.084(3) 0.054(3)
C106 0.076(2) 0.063(2) 0.075(2) -0.0332(19) -0.046(2) 0.0301(18)
C107 0.0393(14) 0.0306(13) 0.0358(14) -0.0068(10) -0.0049(11) 0.0068(10)
C108 0.0414(15) 0.0413(16) 0.0490(17) -0.0086(13) -0.0038(13) 0.0000(12)
C109 0.0576(19) 0.058(2) 0.059(2) -0.0146(16) -0.0178(16) -0.0091(16)
C110 0.079(2) 0.056(2) 0.0447(18) -0.0190(15) -0.0174(17) 0.0041(17)
C111 0.063(2) 0.064(2) 0.0453(18) -0.0207(16) 0.0001(15) 0.0126(16)
C112 0.0416(15) 0.0588(19) 0.0479(18) -0.0217(14) -0.0024(13) 0.0073(14)
C201 0.0337(13) 0.0325(13) 0.0447(16) -0.0049(11) 0.0055(11) -0.0033(10)
C202 0.0529(17) 0.0383(16) 0.0563(19) 0.0044(14) -0.0028(15) -0.0018(13)
C203 0.071(2) 0.0405(18) 0.083(3) 0.0139(17) 0.003(2) -0.0020(16)
C204 0.068(2) 0.0376(18) 0.102(3) -0.0027(19) 0.012(2) -0.0167(16)
C205 0.054(2) 0.050(2) 0.088(3) -0.0171(19) -0.0006(18) -0.0162(16)
C206 0.0426(15) 0.0420(16) 0.0564(19) -0.0073(14) -0.0019(14) -0.0070(12)
C207 0.0378(13) 0.0327(13) 0.0354(14) -0.0054(11) -0.0073(11) 0.0039(10)
C208 0.0390(14) 0.0413(15) 0.0385(15) -0.0086(12) -0.0073(11) 0.0036(11)
C209 0.0497(18) 0.061(2) 0.063(2) -0.0195(17) -0.0233(16) 0.0066(15)
C210 0.076(2) 0.069(2) 0.050(2) -0.0226(17) -0.0291(18) 0.0176(19)
C211 0.075(2) 0.080(3) 0.0338(17) -0.0159(16) -0.0073(16) 0.0206(19)
C212 0.0452(16) 0.063(2) 0.0390(16) -0.0068(14) 0.0017(13) 0.0091(14)
C301 0.0385(13) 0.0302(13) 0.0383(14) -0.0061(11) -0.0126(11) -0.0017(10)
C302 0.0453(16) 0.0408(16) 0.0535(18) -0.0106(13) -0.0163(13) 0.0029(12)
C303 0.058(2) 0.059(2) 0.083(3) -0.0132(18) -0.0412(19) 0.0053(16)
C304 0.080(2) 0.058(2) 0.068(2) -0.0151(18) -0.043(2) -0.0058(18)
C305 0.079(2) 0.0510(19) 0.053(2) -0.0234(16) -0.0199(18) -0.0044(17)
C306 0.0504(17) 0.0443(16) 0.0500(18) -0.0175(13) -0.0137(14) 0.0029(13)
C307 0.0378(13) 0.0259(12) 0.0367(14) -0.0042(10) -0.0029(11) 0.0037(10)
C308 0.0456(16) 0.0377(15) 0.0499(17) 0.0027(13) -0.0110(13) 0.0016(12)
C309 0.060(2) 0.056(2) 0.065(2) 0.0154(17) -0.0185(17) 0.0078(16)
C310 0.076(2) 0.0393(18) 0.079(3) 0.0189(17) -0.011(2) 0.0095(16)
C311 0.084(2) 0.0249(15) 0.077(2) 0.0001(15) -0.005(2) -0.0015(15)
C312 0.0535(17) 0.0333(14) 0.0505(17) -0.0066(12) -0.0067(14) -0.0023(12)
C401 0.0342(13) 0.0340(13) 0.0280(13) -0.0015(10) -0.0046(10) 0.0009(10)
C402 0.0500(17) 0.065(2) 0.0385(16) -0.0063(14) -0.0049(13) 0.0192(15)
C403 0.0490(19) 0.104(3) 0.052(2) -0.001(2) -0.0186(16) 0.0266(19)
C404 0.0570(19) 0.083(3) 0.0367(17) -0.0020(16) -0.0183(15) -0.0065(18)
C405 0.070(2) 0.060(2) 0.0367(16) -0.0157(14) -0.0142(15) 0.0057(16)
C406 0.0523(17) 0.0516(17) 0.0332(15) -0.0109(12) -0.0102(13) 0.0135(14)
C407 0.0417(14) 0.0333(13) 0.0282(13) -0.0072(10) -0.0042(11) -0.0047(11)
C408 0.0426(15) 0.0403(15) 0.0436(16) -0.0055(12) -0.0053(12) -0.0011(12)
C409 0.0390(15) 0.0512(18) 0.068(2) -0.0131(16) -0.0021(14) -0.0036(13)
C410 0.0464(17) 0.056(2) 0.065(2) -0.0133(16) 0.0065(15) -0.0171(15)
C411 0.061(2) 0.0422(17) 0.056(2) 0.0022(14) -0.0005(16) -0.0133(14)
C412 0.0473(16) 0.0405(16) 0.0462(17) 0.0013(13) -0.0068(13) -0.0043(13)

loop_
_atom_type_symbol
_atom_type_description
_atom_type_scat_dispersion_real
_atom_type_scat_dispersion_imag
_atom_type_scat_source
C C 0.0033 0.0016 'International Tables Vol C Tables 4.2.6.8 and 6.1.1.4'
H H 0.0000 0.0000 'International Tables Vol C Tables 4.2.6.8 and 6.1.1.4'
P P 0.1023 0.0942 'International Tables Vol C Tables 4.2.6.8 and 6.1.1.4'
Cl Cl 0.1484 0.1585 'International Tables Vol C Tables 4.2.6.8 and 6.1.1.4'
Pd Pd -0.9988 1.0072 'International Tables Vol C Tables 4.2.6.8 and 6.1.1.4'
O O 0.0106 0.0060 'International Tables Vol C Tables 4.2.6.8 and 6.1.1.4'

loop_
_geom_angle_atom_site_label_1
_geom_angle_atom_site_label_2
_geom_angle_atom_site_label_3
_geom_angle
_geom_angle_site_symmetry_1
_geom_angle_site_symmetry_3
C1 Pd1 P4 86.79(7) . .
C1 Pd1 P1 87.61(7) . .
P4 Pd1 P1 168.54(3) . .
C1 Pd1 Cl1 176.31(8) . .
P4 Pd1 Cl1 92.72(3) . .
P1 Pd1 Cl1 93.50(3) . .
C101 P1 C107 102.91(12) . .
C101 P1 C2 106.22(14) . .
C107 P1 C2 103.67(12) . .
C101 P1 Pd1 116.70(11) . .
C107 P1 Pd1 118.62(9) . .
C2 P1 Pd1 107.41(9) . .
C1 P2 C207 114.44(13) . .
C1 P2 C201 115.38(12) . .
C207 P2 C201 106.31(13) . .
C1 P2 C2 105.91(12) . .
C207 P2 C2 104.90(12) . .
C201 P2 C2 109.36(12) . .
C1 P3 C3 105.75(12) . .
C1 P3 C307 116.21(12) . .
C3 P3 C307 106.77(11) . .
C1 P3 C301 115.00(12) . .
C3 P3 C301 105.81(12) . .
C307 P3 C301 106.52(12) . .
C407 P4 C401 102.79(12) . .
C407 P4 C3 105.48(12) . .
C401 P4 C3 105.23(12) . .
C407 P4 Pd1 125.03(8) . .
C401 P4 Pd1 109.36(8) . .
C3 P4 Pd1 107.37(8) . .
H1O O1 C4 114(3) . .
P3 C1 P2 124.86(15) . .
P3 C1 Pd1 119.60(14) . .
P2 C1 Pd1 115.53(12) . .
P2 C2 P1 104.59(13) . .
P3 C3 P4 105.98(12) . .
C10 C5 C6 118.3(4) . .
C10 C5 C11 121.2(4) . .
C6 C5 C11 120.4(4) . .
C7 C6 C5 120.5(4) . .
C8 C7 C6 120.6(5) . .
C7 C8 C9 119.9(5) . .
C10 C9 C8 120.2(5) . .
C9 C10 C5 120.5(4) . .
C106 C101 C102 119.8(3) . .
C106 C101 P1 123.1(3) . .
C102 C101 P1 117.1(3) . .
C103 C102 C101 120.1(5) . .
C104 C103 C102 119.5(5) . .
C103 C104 C105 121.2(4) . .
C104 C105 C106 119.6(5) . .
C101 C106 C105 119.7(4) . .
C108 C107 C112 119.2(3) . .
C108 C107 P1 121.5(2) . .
C112 C107 P1 119.3(2) . .
C107 C108 C109 119.6(3) . .
C110 C109 C108 120.6(3) . .
C111 C110 C109 120.0(3) . .
C110 C111 C112 119.9(3) . .
C111 C112 C107 120.7(3) . .
C202 C201 C206 119.7(3) . .
C202 C201 P2 121.0(2) . .
C206 C201 P2 119.2(2) . .
C203 C202 C201 119.5(3) . .
C204 C203 C202 120.4(3) . .
C203 C204 C205 120.5(3) . .
C204 C205 C206 120.4(3) . .
C205 C206 C201 119.5(3) . .
C208 C207 C212 119.5(3) . .
C208 C207 P2 119.7(2) . .
C212 C207 P2 120.8(2) . .
C209 C208 C207 120.1(3) . .
C210 C209 C208 119.6(3) . .
C211 C210 C209 120.8(3) . .
C210 C211 C212 120.2(3) . .
C211 C212 C207 119.9(3) . .
C302 C301 C306 119.4(2) . .
C302 C301 P3 119.3(2) . .
C306 C301 P3 121.3(2) . .
C301 C302 C303 120.4(3) . .
C304 C303 C302 119.6(3) . .
C305 C304 C303 120.8(3) . .
C304 C305 C306 120.0(3) . .
C305 C306 C301 119.9(3) . .
C312 C307 C308 119.9(2) . .
C312 C307 P3 122.8(2) . .
C308 C307 P3 117.4(2) . .
C309 C308 C307 119.5(3) . .
C310 C309 C308 120.5(3) . .
C311 C310 C309 120.0(3) . .
C310 C311 C312 120.4(3) . .
C307 C312 C311 119.6(3) . .
C402 C401 C406 118.4(2) . .
C402 C401 P4 120.6(2) . .
C406 C401 P4 120.98(19) . .
C401 C402 C403 120.1(3) . .
C404 C403 C402 120.6(3) . .
C403 C404 C405 119.9(3) . .
C404 C405 C406 120.0(3) . .
C405 C406 C401 120.8(3) . .
C408 C407 C412 119.2(3) . .
C408 C407 P4 122.6(2) . .
C412 C407 P4 118.2(2) . .
C407 C408 C409 119.7(3) . .
C410 C409 C408 120.7(3) . .
C409 C410 C411 120.2(3) . .
C410 C411 C412 119.9(3) . .
C411 C412 C407 120.3(3) . .
C14A C12 C13A 68.0(8) . .
C14A C12 C15A 72.0(8) . .
C13A C12 C15A 139.9(10) . .
C14A C12 C13 162.1(11) . .
C13A C12 C13 129.1(10) . .
C15A C12 C13 90.4(8) . .
C14A C12 C17 87.5(9) . .
C13A C12 C17 19.5(6) . .
C15A C12 C17 159.5(10) . .
C13 C12 C17 109.9(9) . .
C14A C12 C18 40.9(7) . .
C13A C12 C18 109.0(10) . .
C15A C12 C18 31.2(6) . .
C13 C12 C18 121.6(9) . .
C17 C12 C18 128.4(10) . .
C14A C12 C12A 136.2(10) . .
C13A C12 C12A 68.3(7) . .
C15A C12 C12A 151.1(9) . .
C13 C12 C12A 60.9(7) . .
C17 C12 C12A 49.0(6) . .
C18 C12 C12A 175.9(10) . .
C14A C12 C16A 125.2(10) . .
C13A C12 C16A 165.1(10) . .
C15A C12 C16A 53.3(6) . .
C13 C12 C16A 37.1(5) . .
C17 C12 C16A 146.8(9) . .
C18 C12 C16A 84.5(8) . .
C12A C12 C16A 97.9(8) . .
C14A C12 C17A 173.4(11) . .
C13A C12 C17A 116.5(9) . .
C15A C12 C17A 103.0(8) . .
C13 C12 C17A 12.6(6) . .
C17 C12 C17A 97.3(7) . .
C18 C12 C17A 134.2(9) . .
C12A C12 C17A 48.3(5) . .
C16A C12 C17A 49.7(6) . .
C16A C13 C12 79.2(10) . .
C16A C13 C14 163.7(13) . .
C12 C13 C14 117.0(9) . .
C16A C13 C12A 141.3(12) . .
C12 C13 C12A 62.4(7) . .
C14 C13 C12A 54.8(7) . .
C16A C13 C15A 35.1(8) . .
C12 C13 C15A 44.1(5) . .
C14 C13 C15A 161.2(9) . .
C12A C13 C15A 106.5(7) . .
C17A C14 C15 131.6(14) . .
C17A C14 C12A 68.5(10) . .
C15 C14 C12A 63.2(8) . .
C17A C14 C13 4.9(11) . .
C15 C14 C13 127.6(10) . .
C12A C14 C13 64.3(8) . .
C17A C14 C18A 121.5(12) . .
C15 C14 C18A 10.2(7) . .
C12A C14 C18A 53.1(6) . .
C13 C14 C18A 117.4(9) . .
C18A C15 C14 145(2) . .
C18A C15 C12A 86(2) . .
C14 C15 C12A 59.0(8) . .
C18A C15 C16 30.1(17) . .
C14 C15 C16 114.6(10) . .
C12A C15 C16 55.8(7) . .
C18A C16 C17 129.4(13) . .
C18A C16 C12A 73.6(9) . .
C17 C16 C12A 55.8(7) . .
C18A C16 C15 15.2(9) . .
C17 C16 C15 114.2(10) . .
C12A C16 C15 58.5(7) . .
C18A C16 C13A 131.4(11) . .
C17 C16 C13A 2.6(7) . .
C12A C16 C13A 57.8(6) . .
C15 C16 C13A 116.3(8) . .
C13A C17 C12A 119(2) . .
C13A C17 C16 171(2) . .
C12A C17 C16 67.5(8) . .
C13A C17 C12 51.0(17) . .
C12A C17 C12 68.9(7) . .
C16 C17 C12 136.4(11) . .
C13A C17 C14A 11.8(17) . .
C12A C17 C14A 108.4(8) . .
C16 C17 C14A 175.7(10) . .
C12 C17 C14A 39.6(5) . .
C15A C18 C14A 123.1(17) . .
C15A C18 C12 70.8(12) . .
C14A C18 C12 52.5(9) . .
C15A C18 C16A 20.6(11) . .
C14A C18 C16A 102.6(11) . .
C12 C18 C16A 50.3(6) . .
C17 C12A C17A 137.0(10) . .
C17 C12A C14 174.5(10) . .
C17A C12A C14 42.7(7) . .
C17 C12A C16 56.7(6) . .
C17A C12A C16 166.1(10) . .
C14 C12A C16 123.4(9) . .
C17 C12A C15 122.4(9) . .
C17A C12A C15 100.4(9) . .
C14 C12A C15 57.8(6) . .
C16 C12A C15 65.7(7) . .
C17 C12A C18A 100.4(9) . .
C17A C12A C18A 122.5(10) . .
C14 C12A C18A 79.8(8) . .
C16 C12A C18A 43.7(7) . .
C15 C12A C18A 22.0(7) . .
C17 C12A C13 118.8(8) . .
C17A C12A C13 18.3(7) . .
C14 C12A C13 60.9(7) . .
C16 C12A C13 174.9(9) . .
C15 C12A C13 118.6(9) . .
C18A C12A C13 140.6(9) . .
C17 C12A C12 62.1(6) . .
C17A C12A C12 74.9(8) . .
C14 C12A C12 117.3(9) . .
C16 C12A C12 118.8(8) . .
C15 C12A C12 173.9(9) . .
C18A C12A C12 162.4(10) . .
C13 C12A C12 56.6(6) . .
C17 C12A C13A 16.8(6) . .
C17A C12A C13A 120.4(10) . .
C14 C12A C13A 162.7(9) . .
C16 C12A C13A 73.4(7) . .
C15 C12A C13A 139.1(9) . .
C18A C12A C13A 117.1(9) . .
C13 C12A C13A 102.2(7) . .
C12 C12A C13A 45.6(5) . .
C17 C13A C12 110(2) . .
C17 C13A C14A 164(2) . .
C12 C13A C14A 54.7(8) . .
C17 C13A C12A 44.0(17) . .
C12 C13A C12A 66.2(7) . .
C14A C13A C12A 120.8(10) . .
C17 C13A C16 6.3(17) . .
C12 C13A C16 114.8(8) . .
C14A C13A C16 169.5(10) . .
C12A C13A C16 48.8(5) . .
C18 C14A C12 86.6(12) . .
C18 C14A C13A 143.8(15) . .
C12 C14A C13A 57.3(8) . .
C18 C14A C15A 25.2(8) . .
C12 C14A C15A 61.6(8) . .
C13A C14A C15A 118.8(11) . .
C18 C14A C17 139.4(13) . .
C12 C14A C17 52.9(7) . .
C13A C14A C17 4.6(6) . .
C15A C14A C17 114.4(9) . .
C18 C15A C16A 147.8(16) . .
C18 C15A C12 78.0(12) . .
C16A C15A C12 69.9(8) . .
C18 C15A C14A 31.8(10) . .
C16A C15A C14A 116.1(10) . .
C12 C15A C14A 46.4(6) . .
C18 C15A C13 123.4(14) . .
C16A C15A C13 24.4(6) . .
C12 C15A C13 45.4(6) . .
C14A C15A C13 91.8(8) . .
C13 C16A C15A 120.5(13) . .
C13 C16A C17A 8.5(10) . .
C15A C16A C17A 128.8(11) . .
C13 C16A C12 63.7(9) . .
C15A C16A C12 56.8(7) . .
C17A C16A C12 71.9(9) . .
C13 C16A C18 108.9(10) . .
C15A C16A C18 11.6(6) . .
C17A C16A C18 117.2(9) . .
C12 C16A C18 45.2(5) . .
C14 C17A C12A 68.8(10) . .
C14 C17A C16A 174.8(16) . .
C12A C17A C16A 115.1(12) . .
C14 C17A C12 125.2(13) . .
C12A C17A C12 56.8(7) . .
C16A C17A C12 58.4(7) . .
C15 C18A C16 135(2) . .
C15 C18A C12A 72.2(19) . .
C16 C18A C12A 62.7(9) . .
C15 C18A C14 25.1(18) . .
C16 C18A C14 109.7(10) . .
C12A C18A C14 47.1(6) . .
C19A C19 C22A 131(3) . .
C19A C19 C21A 126(3) . 2_545
C22A C19 C21A 103(2) . 2_545
C19A C19 C21B 69(2) . .
C22A C19 C21B 62.2(15) . .
C21A C19 C21B 165(2) 2_545 .
C19A C19 C21 92(3) . 2_545
C22A C19 C21 136.9(19) . 2_545
C21A C19 C21 33.8(12) 2_545 2_545
C21B C19 C21 160.4(18) . 2_545
C19A C19 C22 171(3) . .
C22A C19 C22 40.6(16) . .
C21A C19 C22 63.2(19) 2_545 .
C21B C19 C22 102.6(19) . .
C21 C19 C22 96.9(18) 2_545 .
C19A C19 C20 34(2) . .
C22A C19 C20 97.3(15) . .
C21A C19 C20 159.5(19) 2_545 .
C21B C19 C20 35.2(10) . .
C21 C19 C20 125.7(13) 2_545 .
C22 C19 C20 137.2(18) . .
C19A C19 C20A 73(2) . 2_545
C22A C19 C20A 156.0(17) . 2_545
C21A C19 C20A 52.8(14) 2_545 2_545
C21B C19 C20A 141.6(15) . 2_545
C21 C19 C20A 19.0(7) 2_545 2_545
C22 C19 C20A 115.8(18) . 2_545
C20 C19 C20A 106.7(9) . 2_545
C19A C19 C20A 10(2) . .
C22A C19 C20A 121.1(15) . .
C21A C19 C20A 135.6(18) 2_545 .
C21B C19 C20A 58.9(12) . .
C21 C19 C20A 101.9(10) 2_545 .
C22 C19 C20A 160.8(18) . .
C20 C19 C20A 23.9(5) . .
C20A C19 C20A 82.8(7) 2_545 .
C20A C20 C21B 159(2) . .
C20A C20 C19A 81.5(19) . .
C21B C20 C19A 78(2) . .
C20A C20 C19 107.8(14) . .
C21B C20 C19 52.0(14) . .
C19A C20 C19 26.4(16) . .
C20A C20 C21 0.9(10) . .
C21B C20 C21 159.4(18) . .
C19A C20 C21 81.6(18) . .
C19 C20 C21 107.9(10) . .
C20A C20 C22A 139.9(14) . .
C21B C20 C22A 20.1(14) . .
C19A C20 C22A 58.5(17) . .
C19 C20 C22A 32.1(6) . .
C21 C20 C22A 140.0(9) . .
C21A C21 C20A 177(3) . .
C21A C21 C19 54.4(19) . 2_545
C20A C21 C19 126.2(18) . 2_545
C21A C21 C19A 85(2) . 2_545
C20A C21 C19A 96.0(17) . 2_545
C19 C21 C19A 30.3(10) 2_545 2_545
C21A C21 C20 178(2) . .
C20A C21 C20 1.0(11) . .
C19 C21 C20 126.3(12) 2_545 .
C19A C21 C20 96.1(13) 2_545 .
C21A C21 C19A 147(2) . .
C20A C21 C19A 33.8(14) . .
C19 C21 C19A 92.4(12) 2_545 .
C19A C21 C19A 62.2(15) 2_545 .
C20 C21 C19A 33.9(9) . .
C21A C21 C22 12(2) . 2_545
C20A C21 C22 167.9(17) . 2_545
C19 C21 C22 42.7(10) 2_545 2_545
C19A C21 C22 72.9(13) 2_545 2_545
C20 C21 C22 168.4(11) . 2_545
C19A C21 C22 134.8(12) . 2_545
C22A C22 C21A 97(2) . 2_545
C22A C22 C19 50.1(14) . .
C21A C22 C19 47.0(12) 2_545 .
C22A C22 C21 90(2) . 2_545
C21A C22 C21 6.6(11) 2_545 2_545
C19 C22 C21 40.5(11) . 2_545
C22A C22 C21B 14.7(17) . .
C21A C22 C21B 82.7(13) 2_545 .
C19 C22 C21B 35.8(10) . .
C21 C22 C21B 76.2(9) 2_545 .
C19 C19A C20 120(3) . .
C19 C19A C21B 73(2) . .
C20 C19A C21B 47.3(15) . .
C19 C19A C20A 164(3) . .
C20 C19A C20A 43.8(15) . .
C21B C19A C20A 91(2) . .
C19 C19A C21 58(2) . 2_545
C20 C19A C21 177(3) . 2_545
C21B C19A C21 131(3) . 2_545
C20A C19A C21 138(2) . 2_545
C19 C19A C21A 32(2) . 2_545
C20 C19A C21A 151(3) . 2_545
C21B C19A C21A 104(2) . 2_545
C20A C19A C21A 164(2) . 2_545
C21 C19A C21A 26.1(8) 2_545 2_545
C19 C19A C22A 28.5(17) . .
C20 C19A C22A 91.7(19) . .
C21B C19A C22A 44.6(14) . .
C20A C19A C22A 135(2) . .
C21 C19A C22A 86.0(19) 2_545 .
C21A C19A C22A 59.9(16) 2_545 .
C19 C19A C19A 121(4) . 2_545
C20 C19A C19A 118(3) . 2_545
C21B C19A C19A 165(4) . 2_545
C20A C19A C19A 75(2) . 2_545
C21 C19A C19A 64.0(17) 2_545 2_545
C21A C19A C19A 90(2) 2_545 2_545
C22A C19A C19A 150(3) . 2_545
C19 C19A C21 174(3) . .
C20 C19A C21 64.5(18) . .
C21B C19A C21 112(2) . .
C20A C19A C21 20.7(8) . .
C21 C19A C21 117.8(15) 2_545 .
C21A C19A C21 143.8(17) 2_545 .
C22A C19A C21 156(2) . .
C19A C19A C21 53.8(16) 2_545 .
C19 C19A C20A 82(3) . 2_545
C20 C19A C20A 158(3) . 2_545
C21B C19A C20A 155(3) . 2_545
C20A C19A C20A 113.9(18) . 2_545
C21 C19A C20A 24.6(6) 2_545 2_545
C21A C19A C20A 50.7(11) 2_545 2_545
C22A C19A C20A 111(2) . 2_545
C19A C19A C20A 39.4(13) 2_545 2_545
C21 C19A C20A 93.2(12) . 2_545
C21 C20A C20 178(2) . .
C21 C20A C19A 126(2) . .
C20 C20A C19A 54.7(14) . .
C21 C20A C21A 1.4(14) . .
C20 C20A C21A 179.2(16) . .
C19A C20A C21A 125.8(17) . .
C21 C20A C21B 169.7(17) . .
C20 C20A C21B 10.8(11) . .
C19A C20A C21B 44.3(13) . .
C21A C20A C21B 169.8(12) . .
C21 C20A C19A 59.4(15) . 2_545
C20 C20A C19A 120.8(16) . 2_545
C19A C20A C19A 66.1(18) . 2_545
C21A C20A C19A 59.7(13) . 2_545
C21B C20A C19A 110.4(14) . 2_545
C21 C20A C19 34.7(12) . 2_545
C20 C20A C19 145.5(13) . 2_545
C19A C20A C19 90.8(14) . 2_545
C21A C20A C19 35.0(8) . 2_545
C21B C20A C19 135.0(10) . 2_545
C19A C20A C19 24.7(8) 2_545 2_545
C21 C20A C19 131.9(15) . .
C20 C20A C19 48.3(11) . .
C19A C20A C19 6.5(14) . .
C21A C20A C19 132.2(10) . .
C21B C20A C19 37.9(7) . .
C19A C20A C19 72.5(12) 2_545 .
C19 C20A C19 97.2(7) 2_545 .
C20 C21B C22A 145(2) . .
C20 C21B C19A 54.6(18) . .
C22A C21B C19A 91(2) . .
C20 C21B C19 92.8(18) . .
C22A C21B C19 52.4(13) . .
C19A C21B C19 38.4(15) . .
C20 C21B C20A 10.1(11) . .
C22A C21B C20A 135.5(17) . .
C19A C21B C20A 44.7(17) . .
C19 C21B C20A 83.1(13) . .
C20 C21B C22 134(2) . .
C22A C21B C22 11.2(14) . .
C19A C21B C22 80(2) . .
C19 C21B C22 41.7(12) . .
C20A C21B C22 124.6(14) . .
C21 C21A C19 92(3) . 2_545
C21 C21A C22 161(3) . 2_545
C19 C21A C22 69.9(16) 2_545 2_545
C21 C21A C20A 1.4(15) . .
C19 C21A C20A 92.2(18) 2_545 .
C22 C21A C20A 161(2) 2_545 .
C21 C21A C19A 69(2) . 2_545
C19 C21A C19A 22.6(13) 2_545 2_545
C22 C21A C19A 92.4(18) 2_545 2_545
C20A C21A C19A 69.6(12) . 2_545
C21 C21A C22A 130(3) . 2_545
C19 C21A C22A 38.0(12) 2_545 2_545
C22 C21A C22A 32.2(11) 2_545 2_545
C20A C21A C22A 130.2(16) . 2_545
C19A C21A C22A 60.6(13) 2_545 2_545
C22 C22A C19 89(2) . .
C22 C22A C21B 154(3) . .
C19 C22A C21B 65.4(16) . .
C22 C22A C21A 51(2) . 2_545
C19 C22A C21A 38.7(12) . 2_545
C21B C22A C21A 104.1(17) . 2_545
C22 C22A C19A 110(3) . .
C19 C22A C19A 20.8(13) . .
C21B C22A C19A 44.6(14) . .
C21A C22A C19A 59.5(16) 2_545 .
C22 C22A C20 139(3) . .
C19 C22A C20 50.6(12) . .
C21B C22A C20 15.0(10) . .
C21A C22A C20 89.3(12) 2_545 .
C19A C22A C20 29.9(10) . .

loop_
_geom_bond_atom_site_label_1
_geom_bond_atom_site_label_2
_geom_bond_distance
_geom_bond_site_symmetry_2
Pd1 C1 2.062(2) .
Pd1 P4 2.3028(7) .
Pd1 P1 2.3078(7) .
Pd1 Cl1 2.3507(8) .
P1 C101 1.819(3) .
P1 C107 1.819(3) .
P1 C2 1.835(3) .
P2 C1 1.695(3) .
P2 C207 1.808(3) .
P2 C201 1.808(3) .
P2 C2 1.810(3) .
P3 C1 1.692(2) .
P3 C3 1.813(3) .
P3 C307 1.813(3) .
P3 C301 1.816(3) .
P4 C407 1.820(3) .
P4 C401 1.824(3) .
P4 C3 1.825(2) .
Cl2 H1O 2.29(2) .
O1 H1O 0.855(19) .
O1 C4 1.390(6) .
C5 C10 1.393(6) .
C5 C6 1.394(5) .
C5 C11 1.493(5) .
C6 C7 1.367(6) .
C7 C8 1.364(8) .
C8 C9 1.381(8) .
C9 C10 1.369(7) .
C101 C106 1.372(5) .
C101 C102 1.391(5) .
C102 C103 1.385(6) .
C103 C104 1.358(8) .
C104 C105 1.376(8) .
C105 C106 1.389(5) .
C107 C108 1.379(4) .
C107 C112 1.392(4) .
C108 C109 1.388(4) .
C109 C110 1.375(5) .
C110 C111 1.369(5) .
C111 C112 1.375(4) .
C201 C202 1.393(4) .
C201 C206 1.395(4) .
C202 C203 1.391(5) .
C203 C204 1.367(6) .
C204 C205 1.374(6) .
C205 C206 1.388(4) .
C207 C208 1.388(4) .
C207 C212 1.390(4) .
C208 C209 1.385(4) .
C209 C210 1.383(5) .
C210 C211 1.362(5) .
C211 C212 1.385(5) .
C301 C302 1.379(4) .
C301 C306 1.393(4) .
C302 C303 1.385(4) .
C303 C304 1.380(5) .
C304 C305 1.364(5) .
C305 C306 1.388(4) .
C307 C312 1.386(4) .
C307 C308 1.390(4) .
C308 C309 1.386(4) .
C309 C310 1.376(5) .
C310 C311 1.371(5) .
C311 C312 1.389(4) .
C401 C402 1.379(4) .
C401 C406 1.389(4) .
C402 C403 1.386(5) .
C403 C404 1.364(5) .
C404 C405 1.367(5) .
C405 C406 1.378(4) .
C407 C408 1.389(4) .
C407 C412 1.389(4) .
C408 C409 1.390(4) .
C409 C410 1.365(5) .
C410 C411 1.376(5) .
C411 C412 1.388(4) .
C12 C14A 1.139(14) .
C12 C13A 1.174(13) .
C12 C15A 1.384(13) .
C12 C13 1.416(11) .
C12 C17 1.424(11) .
C12 C18 1.433(11) .
C12 C12A 1.503(12) .
C12 C16A 1.553(14) .
C12 C17A 1.734(17) .
C13 C16A 0.954(12) .
C13 C14 1.437(13) .
C13 C12A 1.483(15) .
C13 C15A 1.988(15) .
C14 C17A 0.978(13) .
C14 C15 1.326(12) .
C14 C12A 1.344(13) .
C14 C18A 1.805(16) .
C15 C18A 0.552(17) .
C15 C12A 1.400(14) .
C15 C16 1.497(13) .
C16 C18A 1.056(15) .
C16 C17 1.229(11) .
C16 C12A 1.358(13) .
C16 C13A 1.729(14) .
C17 C13A 0.505(12) .
C17 C12A 1.215(12) .
C17 C14A 1.785(14) .
C18 C15A 0.759(14) .
C18 C14A 0.941(13) .
C18 C16A 2.010(15) .
C12A C17A 1.341(12) .
C12A C18A 1.466(12) .
C12A C13A 1.527(11) .
C13A C14A 1.295(12) .
C14A C15A 1.497(13) .
C15A C16A 1.326(12) .
C16A C17A 1.391(13) .
C19 C19A 0.75(3) .
C19 C22A 1.003(17) .
C19 C21A 1.018(19) 2_545
C19 C21B 1.15(2) .
C19 C21 1.252(16) 2_545
C19 C22 1.308(16) .
C19 C20 1.456(13) .
C19 C20A 1.773(18) 2_545
C19 C20A 1.856(15) .
C20 C20A 0.789(11) .
C20 C21B 0.840(18) .
C20 C19A 0.93(3) .
C20 C21 1.506(12) .
C20 C22A 1.87(2) .
C21 C21A 0.696(19) .
C21 C20A 0.717(11) .
C21 C19 1.252(16) 2_545
C21 C19A 1.48(3) 2_545
C21 C19A 1.65(3) .
C21 C22 1.92(3) 2_545
C22 C22A 0.85(3) .
C22 C21A 1.24(3) 2_545
C22 C21 1.92(3) 2_545
C22 C21B 1.92(3) .
C19A C21B 1.12(3) .
C19A C20A 1.13(3) .
C19A C21 1.48(3) 2_545
C19A C21A 1.58(4) 2_545
C19A C22A 1.59(3) .
C19A C19A 1.63(4) 2_545
C19A C20A 1.71(3) 2_545
C20A C21A 1.41(2) .
C20A C21B 1.60(2) .
C20A C19A 1.71(3) 2_545
C20A C19 1.773(18) 2_545
C21B C22A 1.12(2) .
C21A C19 1.018(19) 2_545
C21A C22 1.24(3) 2_545
C21A C19A 1.58(4) 2_545
C21A C22A 1.58(3) 2_545
C22A C21A 1.58(3) 2_545
